data_7020596
loop_
_publ_author_name
'Sakamoto, Ryota'
'Kusaka, Shinpei'
'Kitagawa, Yasutaka'
'Kishida, Masa-Aki'
'Hayashi, Mikihiro'
'Takara, Yusuke'
'Tsuchiya, Mizuho'
'Kakinuma, Junko'
'Takeda, Takuma'
'Hirata, Keisuke'
'Ogino, Tomoya'
'Kawahara, Keisuke'
'Yagi, Toshiki'
'Ikehira, Shu'
'Nakamura, Tomoya'
'Isomura, Mayuko'
'Toyama, Mikoto'
'Ichikawa, Saki'
'Okumura, Mitsutaka'
'Nishihara, Hiroshi'

_publ_section_title
;
 Fluorescent azadipyrrinato zinc(ii) complex: hybridisation with a
 dipyrrinato ligand.
;
_journal_issue 46
_journal_name_full 'Dalton transactions (Cambridge, England : 2003)'
_journal_page_first 14035
_journal_page_last 14037
_journal_paper_doi 10.1039/c2dt32039h
_journal_volume 41
_journal_year 2012
_chemical_formula_moiety 'C47 H41 N5 O4 Zn'
_chemical_formula_sum 'C47 H41 N5 O4 Zn'
_chemical_formula_weight 805.25
_space_group_IT_number 14
_symmetry_cell_setting monoclinic
_symmetry_Int_Tables_number 14
_symmetry_space_group_name_Hall '-P 2ybc'
_symmetry_space_group_name_H-M 'P 1 21/c 1'
_atom_sites_solution_hydrogens geom
_atom_sites_solution_primary direct
_atom_sites_solution_secondary difmap
_cell_angle_alpha 90.0000
_cell_angle_beta 112.754(4)
_cell_angle_gamma 90.0000
_cell_formula_units_Z 4
_cell_length_a 25.194(8)
_cell_length_b 7.483(3)
_cell_length_c 22.121(8)
_cell_measurement_reflns_used 5684
_cell_measurement_temperature 113
_cell_measurement_theta_max 25.33
_cell_measurement_theta_min 3.13
_cell_volume 3846(2)
_computing_cell_refinement CrystalClear
_computing_data_collection 'CrystalClear (Rigaku/MSC Inc., 2006)'
_computing_data_reduction CrystalClear
_computing_molecular_graphics 'CrystalStructure 4.0'
_computing_publication_material 'CrystalStructure 4.0 (Rigaku, 2010)'
_computing_structure_refinement 'SHELXL97 (Sheldrick, 2008)'
_computing_structure_solution 'SIR92 (Altomare, et al., 1994)'
_diffrn_ambient_temperature 113
_diffrn_detector_area_resol_mean 7.111
_diffrn_measured_fraction_theta_full 0.990
_diffrn_measured_fraction_theta_max 0.990
_diffrn_measurement_device_type 'Rigaku Saturn724'
_diffrn_measurement_method \w
_diffrn_radiation_type 'Mo K\a'
_diffrn_radiation_wavelength 0.71070
_diffrn_reflns_av_R_equivalents 0.0970
_diffrn_reflns_limit_h_max 28
_diffrn_reflns_limit_h_min -30
_diffrn_reflns_limit_k_max 9
_diffrn_reflns_limit_k_min -8
_diffrn_reflns_limit_l_max 20
_diffrn_reflns_limit_l_min -26
_diffrn_reflns_number 25031
_diffrn_reflns_theta_full 25.35
_diffrn_reflns_theta_max 25.34
_diffrn_standards_number 0
_exptl_absorpt_coefficient_mu 0.692
_exptl_absorpt_correction_T_max 0.871
_exptl_absorpt_correction_T_min 0.837
_exptl_absorpt_correction_type numerical
_exptl_absorpt_process_details 'NUMABS (Rigaku, 1999)'
_exptl_crystal_colour green
_exptl_crystal_density_diffrn 1.391
_exptl_crystal_density_method 'not measured'
_exptl_crystal_description plate
_exptl_crystal_F_000 1680.00
_exptl_crystal_size_max 0.3
_exptl_crystal_size_mid 0.1
_exptl_crystal_size_min 0.02
_refine_diff_density_max 0.990
_refine_diff_density_min -0.620
_refine_ls_extinction_method none
_refine_ls_goodness_of_fit_ref 1.083
_refine_ls_hydrogen_treatment constr
_refine_ls_number_parameters 514
_refine_ls_number_reflns 6945
_refine_ls_number_restraints 0
_refine_ls_R_factor_gt 0.0881
_refine_ls_shift/su_max 0.001
_refine_ls_structure_factor_coef Fsqd
_refine_ls_weighting_details 'w = 1/[\s^2^(Fo^2^)+(0.0932P)^2^+8.0597P] where P=(Fo^2^+2Fc^2^)/3'
_refine_ls_weighting_scheme calc
_refine_ls_wR_factor_ref 0.2336
_reflns_number_gt 4694
_reflns_number_total 6945
_reflns_threshold_expression F^2^>2.0\s(F^2^)
_cod_data_source_file c2dt32039h.txt
_cod_data_source_block 1-Zn-2
_cod_original_sg_symbol_H-M P21/c
_cod_database_code 7020596

loop_
_symmetry_equiv_pos_site_id
_symmetry_equiv_pos_as_xyz
1 +X,+Y,+Z
2 -X,1/2+Y,1/2-Z
3 -X,-Y,-Z
4 +X,1/2-Y,1/2+Z

loop_
_atom_site_label
_atom_site_type_symbol
_atom_site_fract_x
_atom_site_fract_y
_atom_site_fract_z
_atom_site_U_iso_or_equiv
_atom_site_adp_type
_atom_site_occupancy
_atom_site_symmetry_multiplicity
_atom_site_calc_flag
_atom_site_refinement_flags
Zn1 Zn 0.20753(3) 0.04540(9) 0.74205(3) 0.0285(3) Uani 1.0 4 d .
O1 O -0.04233(18) 0.2929(7) 0.4857(2) 0.0461(13) Uani 1.0 4 d .
O2 O 0.60349(16) -0.1468(6) 0.8192(2) 0.0345(11) Uani 1.0 4 d .
O3 O 0.20913(17) 0.0207(6) 1.0501(2) 0.0338(11) Uani 1.0 4 d .
O4 O 0.45872(17) -0.1475(6) 0.51343(19) 0.0340(11) Uani 1.0 4 d .
N1 N 0.2857(2) -0.0392(7) 0.8011(3) 0.0257(11) Uani 1.0 4 d .
N2 N 0.1928(2) 0.2679(7) 0.7841(3) 0.0300(12) Uani 1.0 4 d .
N3 N 0.32212(19) -0.0564(6) 0.7135(3) 0.0245(11) Uani 1.0 4 d .
N4 N 0.22139(19) 0.0359(7) 0.6586(3) 0.0246(11) Uani 1.0 4 d .
N5 N 0.1334(2) -0.0712(7) 0.7316(3) 0.0272(11) Uani 1.0 4 d .
C1 C 0.2862(3) -0.0298(8) 0.9146(3) 0.0272(13) Uani 1.0 4 d .
C2 C 0.2848(3) 0.4267(10) 0.8071(4) 0.0479(19) Uani 1.0 4 d .
C3 C 0.2291(3) 0.4038(9) 0.8138(3) 0.0353(15) Uani 1.0 4 d .
C4 C 0.2056(3) 0.5131(9) 0.8489(4) 0.0407(17) Uani 1.0 4 d .
C5 C 0.1417(3) -0.3456(9) 0.6727(3) 0.0419(17) Uani 1.0 4 d .
C6 C 0.1105(3) -0.2270(9) 0.7013(3) 0.0346(15) Uani 1.0 4 d .
C7 C 0.0553(3) -0.2536(10) 0.7033(4) 0.0423(17) Uani 1.0 4 d .
C8 C 0.0439(3) -0.1099(10) 0.7345(4) 0.0426(17) Uani 1.0 4 d .
C9 C 0.1525(3) 0.4446(9) 0.8397(3) 0.0401(17) Uani 1.0 4 d .
C10 C 0.0946(3) 0.1075(9) 0.5017(3) 0.0343(15) Uani 1.0 4 d .
C11 C -0.0708(3) 0.3584(11) 0.5256(4) 0.052(2) Uani 1.0 4 d .
C12 C 0.3138(3) -0.0516(8) 0.8673(3) 0.0238(13) Uani 1.0 4 d .
C13 C 0.2756(3) -0.0249(8) 0.5949(3) 0.0258(13) Uani 1.0 4 d .
C14 C 0.5492(3) -0.1267(8) 0.8180(3) 0.0291(14) Uani 1.0 4 d .
C15 C 0.3231(3) 0.0003(8) 0.5161(3) 0.0299(14) Uani 1.0 4 d .
C16 C 0.4394(3) -0.1072(8) 0.8232(3) 0.0293(14) Uani 1.0 4 d .
C17 C 0.3291(3) -0.0594(7) 0.7763(3) 0.0238(13) Uani 1.0 4 d .
C18 C 0.4849(3) -0.2025(8) 0.8712(3) 0.0287(14) Uani 1.0 4 d .
C19 C 0.1287(3) 0.1241(8) 0.5693(3) 0.0297(14) Uani 1.0 4 d .
C20 C 0.3730(3) -0.0831(8) 0.8855(3) 0.0290(14) Uani 1.0 4 d .
C21 C 0.4162(3) -0.1271(8) 0.5374(3) 0.0291(14) Uani 1.0 4 d .
C22 C 0.2265(3) -0.0408(8) 0.8961(3) 0.0311(14) Uani 1.0 4 d .
C23 C 0.3841(3) -0.0880(8) 0.8295(3) 0.0285(14) Uani 1.0 4 d .
C24 C 0.3236(3) -0.0625(8) 0.5755(3) 0.0251(13) Uani 1.0 4 d .
C25 C 0.4513(3) -0.0260(8) 0.7736(3) 0.0267(13) Uani 1.0 4 d .
C26 C 0.2025(3) -0.0208(9) 0.9424(3) 0.0307(14) Uani 1.0 4 d .
C27 C 0.5390(3) -0.2115(8) 0.8689(3) 0.0321(14) Uani 1.0 4 d .
C28 C 0.2366(3) 0.0080(8) 1.0081(3) 0.0325(15) Uani 1.0 4 d .
C29 C 0.5050(3) -0.0336(9) 0.7702(3) 0.0306(14) Uani 1.0 4 d .
C30 C 0.2963(3) 0.0220(8) 1.0272(3) 0.0270(13) Uani 1.0 4 d .
C31 C 0.1450(3) 0.2878(9) 0.7996(3) 0.0334(15) Uani 1.0 4 d .
C32 C 0.0920(3) 0.0039(10) 0.7519(4) 0.0370(16) Uani 1.0 4 d .
C33 C 0.1880(3) 0.0608(8) 0.5937(3) 0.0270(13) Uani 1.0 4 d .
C34 C 0.3680(3) -0.0317(8) 0.4960(3) 0.0284(14) Uani 1.0 4 d .
C35 C 0.2195(3) 0.0244(8) 0.5546(3) 0.0272(13) Uani 1.0 4 d .
C36 C 0.2758(3) -0.0192(8) 0.6606(3) 0.0266(13) Uani 1.0 4 d .
C37 C 0.0140(3) 0.2401(9) 0.5161(3) 0.0353(15) Uani 1.0 4 d .
C38 C 0.0387(3) 0.1648(10) 0.4761(4) 0.0398(17) Uani 1.0 4 d .
C39 C 0.2442(3) 0.0376(9) 1.1185(3) 0.0323(14) Uani 1.0 4 d .
C40 C 0.6128(3) -0.0853(11) 0.7627(4) 0.0446(18) Uani 1.0 4 d .
C41 C 0.3199(3) 0.0039(8) 0.9814(3) 0.0291(14) Uani 1.0 4 d .
C42 C 0.0466(3) 0.2598(9) 0.5833(3) 0.0365(16) Uani 1.0 4 d .
C43 C 0.5119(3) -0.2266(10) 0.5562(3) 0.0407(17) Uani 1.0 4 d .
C44 C 0.3727(3) -0.1608(8) 0.6155(3) 0.0285(14) Uani 1.0 4 d .
C45 C 0.1034(3) 0.2017(9) 0.6081(3) 0.0346(15) Uani 1.0 4 d .
C46 C 0.4183(3) -0.1911(9) 0.5963(3) 0.0304(14) Uani 1.0 4 d .
C47 C 0.0995(3) 0.1679(10) 0.7828(3) 0.0371(16) Uani 1.0 4 d .
H1 H 0.2780 0.4436 0.7608 0.0574 Uiso 1.0 4 calc R
H2 H 0.3085 0.3201 0.8238 0.0574 Uiso 1.0 4 calc R
H3 H 0.3047 0.5315 0.8323 0.0574 Uiso 1.0 4 calc R
H4 H 0.2231 0.6152 0.8743 0.0488 Uiso 1.0 4 calc R
H5 H 0.1778 -0.3847 0.7073 0.0503 Uiso 1.0 4 calc R
H6 H 0.1500 -0.2804 0.6390 0.0503 Uiso 1.0 4 calc R
H7 H 0.1178 -0.4501 0.6530 0.0503 Uiso 1.0 4 calc R
H8 H 0.0308 -0.3533 0.6860 0.0507 Uiso 1.0 4 calc R
H9 H 0.0100 -0.0907 0.7428 0.0512 Uiso 1.0 4 calc R
H10 H 0.1259 0.4916 0.8565 0.0481 Uiso 1.0 4 calc R
H11 H 0.1108 0.0557 0.4736 0.0412 Uiso 1.0 4 calc R
H12 H -0.0508 0.4648 0.5494 0.0626 Uiso 1.0 4 calc R
H13 H -0.0708 0.2660 0.5570 0.0626 Uiso 1.0 4 calc R
H14 H -0.1107 0.3897 0.4979 0.0626 Uiso 1.0 4 calc R
H15 H 0.2909 0.0676 0.4884 0.0358 Uiso 1.0 4 calc R
H16 H 0.4782 -0.2613 0.9057 0.0344 Uiso 1.0 4 calc R
H17 H 0.4005 -0.0984 0.9290 0.0348 Uiso 1.0 4 calc R
H18 H 0.2024 -0.0620 0.8516 0.0373 Uiso 1.0 4 calc R
H19 H 0.4214 0.0375 0.7405 0.0320 Uiso 1.0 4 calc R
H20 H 0.1619 -0.0269 0.9290 0.0369 Uiso 1.0 4 calc R
H21 H 0.5691 -0.2750 0.9018 0.0385 Uiso 1.0 4 calc R
H22 H 0.5115 0.0242 0.7354 0.0367 Uiso 1.0 4 calc R
H23 H 0.3202 0.0440 1.0718 0.0324 Uiso 1.0 4 calc R
H24 H 0.3661 0.0104 0.4547 0.0341 Uiso 1.0 4 calc R
H25 H 0.2049 0.0321 0.5081 0.0326 Uiso 1.0 4 calc R
H26 H 0.0166 0.1527 0.4304 0.0478 Uiso 1.0 4 calc R
H27 H 0.2698 0.1410 1.1253 0.0388 Uiso 1.0 4 calc R
H28 H 0.2674 -0.0709 1.1337 0.0388 Uiso 1.0 4 calc R
H29 H 0.2196 0.0541 1.1431 0.0388 Uiso 1.0 4 calc R
H30 H 0.5830 -0.1343 0.7230 0.0535 Uiso 1.0 4 calc R
H31 H 0.6508 -0.1252 0.7655 0.0535 Uiso 1.0 4 calc R
H32 H 0.6112 0.0455 0.7611 0.0535 Uiso 1.0 4 calc R
H33 H 0.3605 0.0144 0.9949 0.0350 Uiso 1.0 4 calc R
H34 H 0.0303 0.3117 0.6114 0.0438 Uiso 1.0 4 calc R
H35 H 0.5046 -0.3473 0.5683 0.0488 Uiso 1.0 4 calc R
H36 H 0.5290 -0.1535 0.5958 0.0488 Uiso 1.0 4 calc R
H37 H 0.5386 -0.2329 0.5336 0.0488 Uiso 1.0 4 calc R
H38 H 0.3745 -0.2068 0.6563 0.0343 Uiso 1.0 4 calc R
H39 H 0.1258 0.2160 0.6535 0.0416 Uiso 1.0 4 calc R
H40 H 0.4510 -0.2565 0.6240 0.0365 Uiso 1.0 4 calc R
H41 H 0.0686 0.2043 0.7945 0.0445 Uiso 1.0 4 calc R

loop_
_atom_site_aniso_label
_atom_site_aniso_U_11
_atom_site_aniso_U_22
_atom_site_aniso_U_33
_atom_site_aniso_U_12
_atom_site_aniso_U_13
_atom_site_aniso_U_23
Zn1 0.0251(4) 0.0295(4) 0.0287(5) 0.0024(3) 0.0081(3) -0.0001(3)
O1 0.028(3) 0.060(4) 0.039(3) 0.017(3) 0.002(2) 0.008(3)
O2 0.022(3) 0.046(3) 0.034(3) 0.0008(19) 0.0094(19) 0.002(2)
O3 0.026(3) 0.050(3) 0.030(3) -0.005(2) 0.0159(19) -0.005(2)
O4 0.033(3) 0.043(3) 0.026(3) 0.008(2) 0.0112(19) 0.0040(19)
N1 0.027(3) 0.024(3) 0.024(3) -0.001(2) 0.008(2) -0.002(2)
N2 0.030(3) 0.029(3) 0.030(3) 0.001(3) 0.010(3) -0.001(3)
N3 0.021(3) 0.025(3) 0.025(3) -0.002(2) 0.005(2) 0.002(2)
N4 0.021(3) 0.026(3) 0.025(3) 0.002(2) 0.006(2) 0.001(2)
N5 0.021(3) 0.029(3) 0.029(3) 0.000(2) 0.006(2) 0.001(2)
C1 0.028(3) 0.018(3) 0.035(4) 0.002(3) 0.011(3) 0.005(3)
C2 0.047(5) 0.049(5) 0.046(5) -0.014(4) 0.016(4) -0.006(4)
C3 0.038(4) 0.028(4) 0.037(4) 0.001(3) 0.011(3) 0.001(3)
C4 0.053(5) 0.035(4) 0.031(4) 0.003(4) 0.014(4) -0.005(3)
C5 0.045(4) 0.034(4) 0.036(4) 0.001(3) 0.004(4) 0.000(3)
C6 0.031(4) 0.035(4) 0.030(4) 0.003(3) 0.005(3) 0.008(3)
C7 0.037(4) 0.043(5) 0.043(5) -0.012(4) 0.011(4) -0.005(4)
C8 0.025(4) 0.050(5) 0.050(5) -0.012(3) 0.012(3) -0.005(4)
C9 0.055(5) 0.038(4) 0.031(4) 0.011(4) 0.021(4) -0.001(3)
C10 0.028(4) 0.046(4) 0.029(4) -0.000(3) 0.011(3) -0.001(3)
C11 0.039(5) 0.064(6) 0.051(5) 0.016(4) 0.016(4) -0.003(4)
C12 0.027(3) 0.026(3) 0.017(3) -0.002(3) 0.007(3) -0.000(3)
C13 0.025(3) 0.025(3) 0.029(4) 0.003(3) 0.012(3) 0.003(3)
C14 0.018(3) 0.029(4) 0.039(4) 0.002(3) 0.009(3) -0.007(3)
C15 0.029(4) 0.033(4) 0.023(4) 0.002(3) 0.006(3) 0.002(3)
C16 0.027(3) 0.023(3) 0.028(4) 0.002(3) 0.001(3) -0.002(3)
C17 0.022(3) 0.020(3) 0.025(4) 0.002(3) 0.005(3) 0.006(3)
C18 0.029(4) 0.029(4) 0.027(4) 0.003(3) 0.008(3) -0.001(3)
C19 0.026(3) 0.028(4) 0.032(4) -0.006(3) 0.008(3) 0.001(3)
C20 0.026(3) 0.032(4) 0.024(4) 0.003(3) 0.004(3) 0.005(3)
C21 0.034(4) 0.025(4) 0.029(4) -0.003(3) 0.012(3) -0.007(3)
C22 0.027(4) 0.032(4) 0.029(4) -0.003(3) 0.005(3) -0.001(3)
C23 0.024(3) 0.030(4) 0.028(4) 0.002(3) 0.007(3) 0.001(3)
C24 0.019(3) 0.025(4) 0.029(4) -0.006(3) 0.007(3) -0.003(3)
C25 0.024(3) 0.033(4) 0.022(3) 0.007(3) 0.008(3) 0.002(3)
C26 0.020(3) 0.038(4) 0.032(4) -0.005(3) 0.007(3) -0.003(3)
C27 0.033(4) 0.029(4) 0.028(4) 0.004(3) 0.005(3) -0.000(3)
C28 0.033(4) 0.030(4) 0.033(4) 0.001(3) 0.011(3) 0.000(3)
C29 0.034(4) 0.035(4) 0.021(4) -0.002(3) 0.009(3) 0.004(3)
C30 0.026(3) 0.029(4) 0.026(4) 0.003(3) 0.010(3) 0.001(3)
C31 0.034(4) 0.029(4) 0.037(4) 0.007(3) 0.013(3) -0.000(3)
C32 0.023(4) 0.051(5) 0.037(4) 0.004(3) 0.012(3) -0.001(3)
C33 0.022(3) 0.034(4) 0.025(4) -0.003(3) 0.010(3) -0.002(3)
C34 0.025(3) 0.032(4) 0.026(4) -0.001(3) 0.008(3) 0.001(3)
C35 0.027(3) 0.035(4) 0.020(4) 0.005(3) 0.009(3) 0.001(3)
C36 0.030(4) 0.025(3) 0.023(4) -0.002(3) 0.008(3) -0.000(3)
C37 0.024(4) 0.040(4) 0.038(4) 0.006(3) 0.007(3) 0.005(3)
C38 0.028(4) 0.056(5) 0.030(4) 0.002(3) 0.005(3) 0.003(3)
C39 0.037(4) 0.038(4) 0.027(4) 0.003(3) 0.018(3) 0.004(3)
C40 0.030(4) 0.061(5) 0.040(5) -0.004(4) 0.011(3) -0.007(4)
C41 0.025(4) 0.034(4) 0.030(4) -0.003(3) 0.012(3) 0.001(3)
C42 0.040(4) 0.034(4) 0.029(4) 0.012(3) 0.006(3) -0.001(3)
C43 0.029(4) 0.054(5) 0.031(4) 0.009(3) 0.003(3) -0.001(3)
C44 0.028(4) 0.029(4) 0.028(4) 0.005(3) 0.009(3) 0.004(3)
C45 0.036(4) 0.030(4) 0.031(4) 0.005(3) 0.006(3) 0.000(3)
C46 0.027(4) 0.032(4) 0.027(4) -0.001(3) 0.005(3) -0.003(3)
C47 0.031(4) 0.052(5) 0.031(4) 0.009(3) 0.015(3) -0.001(3)

loop_
_atom_type_symbol
_atom_type_description
_atom_type_scat_dispersion_real
_atom_type_scat_dispersion_imag
_atom_type_scat_source
C C 0.0033 0.0016
;
International Tables for Crystallography
(1992, Vol. C, Tables 4.2.6.8 and 6.1.1.4)
;
H H 0.0000 0.0000
;
International Tables for Crystallography
(1992, Vol. C, Table 6.1.1.4)
;
N N 0.0061 0.0033
;
International Tables for Crystallography
(1992, Vol. C, Tables 4.2.6.8 and 6.1.1.4)
;
O O 0.0106 0.0060
;
International Tables for Crystallography
(1992, Vol. C, Tables 4.2.6.8 and 6.1.1.4)
;
Zn Zn 0.2839 1.4301
;
International Tables for Crystallography
(1992, Vol. C, Tables 4.2.6.8 and 6.1.1.4)
;

loop_
_geom_angle_atom_site_label_1
_geom_angle_atom_site_label_2
_geom_angle_atom_site_label_3
_geom_angle
_geom_angle_publ_flag
N1 Zn1 N2 105.74(19) yes
N1 Zn1 N4 96.4(2) yes
N1 Zn1 N5 125.4(2) yes
N2 Zn1 N4 125.7(2) yes
N2 Zn1 N5 94.8(3) yes
N4 Zn1 N5 111.5(2) yes
C11 O1 C37 118.0(5) yes
C14 O2 C40 116.6(5) yes
C28 O3 C39 117.2(5) yes
C21 O4 C43 117.4(5) yes
Zn1 N1 C12 134.1(5) yes
Zn1 N1 C17 119.8(4) yes
C12 N1 C17 104.6(5) yes
Zn1 N2 C3 129.4(5) yes
Zn1 N2 C31 122.6(4) yes
C3 N2 C31 106.7(6) yes
C17 N3 C36 130.0(6) yes
Zn1 N4 C33 134.9(5) yes
Zn1 N4 C36 119.5(4) yes
C33 N4 C36 105.5(6) yes
Zn1 N5 C6 129.4(5) yes
Zn1 N5 C32 124.6(4) yes
C6 N5 C32 105.9(6) yes
C12 C1 C22 122.4(5) yes
C12 C1 C41 120.4(6) yes
C22 C1 C41 117.3(7) yes
N2 C3 C2 121.8(7) yes
N2 C3 C4 110.7(7) yes
C2 C3 C4 127.5(6) yes
C3 C4 C9 107.2(6) yes
N5 C6 C5 122.0(6) yes
N5 C6 C7 109.9(7) yes
C5 C6 C7 128.1(6) yes
C6 C7 C8 107.8(6) yes
C7 C8 C32 106.6(7) yes
C4 C9 C31 106.6(7) yes
C19 C10 C38 121.3(7) yes
N1 C12 C1 124.4(5) yes
N1 C12 C20 111.9(6) yes
C1 C12 C20 123.7(5) yes
C24 C13 C35 127.7(6) yes
C24 C13 C36 128.1(5) yes
C35 C13 C36 104.0(6) yes
O2 C14 C27 115.4(5) yes
O2 C14 C29 124.8(7) yes
C27 C14 C29 119.8(6) yes
C24 C15 C34 122.3(6) yes
C18 C16 C23 120.2(6) yes
C18 C16 C25 117.0(6) yes
C23 C16 C25 122.7(5) yes
N1 C17 N3 126.5(5) yes
N1 C17 C23 110.1(6) yes
N3 C17 C23 123.4(6) yes
C16 C18 C27 121.2(7) yes
C10 C19 C33 118.7(7) yes
C10 C19 C45 117.2(6) yes
C33 C19 C45 124.1(5) yes
C12 C20 C23 108.1(5) yes
O4 C21 C34 114.4(6) yes
O4 C21 C46 125.4(5) yes
C34 C21 C46 120.2(7) yes
C1 C22 C26 120.4(6) yes
C16 C23 C17 125.9(6) yes
C16 C23 C20 128.7(5) yes
C17 C23 C20 105.4(6) yes
C13 C24 C15 120.5(5) yes
C13 C24 C44 122.7(6) yes
C15 C24 C44 116.9(7) yes
C16 C25 C29 122.8(5) yes
C22 C26 C28 121.3(6) yes
C14 C27 C18 119.8(5) yes
O3 C28 C26 116.9(6) yes
O3 C28 C30 124.1(6) yes
C26 C28 C30 119.1(7) yes
C14 C29 C25 119.4(7) yes
C28 C30 C41 119.6(6) yes
N2 C31 C9 108.7(6) yes
N2 C31 C47 124.9(6) yes
C9 C31 C47 126.2(8) yes
N5 C32 C8 109.8(6) yes
N5 C32 C47 122.5(6) yes
C8 C32 C47 127.7(8) yes
N4 C33 C19 124.0(7) yes
N4 C33 C35 110.8(5) yes
C19 C33 C35 125.2(6) yes
C15 C34 C21 119.2(6) yes
C13 C35 C33 109.3(6) yes
N3 C36 N4 126.9(6) yes
N3 C36 C13 122.7(6) yes
N4 C36 C13 110.4(5) yes
O1 C37 C38 116.1(6) yes
O1 C37 C42 124.1(7) yes
C38 C37 C42 119.8(6) yes
C10 C38 C37 120.6(6) yes
C1 C41 C30 122.4(6) yes
C37 C42 C45 118.5(7) yes
C24 C44 C46 121.3(6) yes
C19 C45 C42 122.7(6) yes
C21 C46 C44 120.1(6) yes
C31 C47 C32 130.4(7) yes
C3 C2 H1 109.472 no
C3 C2 H2 109.469 no
C3 C2 H3 109.460 no
H1 C2 H2 109.475 no
H1 C2 H3 109.480 no
H2 C2 H3 109.471 no
C3 C4 H4 126.410 no
C9 C4 H4 126.389 no
C6 C5 H5 109.475 no
C6 C5 H6 109.470 no
C6 C5 H7 109.470 no
H5 C5 H6 109.463 no
H5 C5 H7 109.472 no
H6 C5 H7 109.477 no
C6 C7 H8 126.104 no
C8 C7 H8 126.107 no
C7 C8 H9 126.689 no
C32 C8 H9 126.684 no
C4 C9 H10 126.709 no
C31 C9 H10 126.717 no
C19 C10 H11 119.352 no
C38 C10 H11 119.363 no
O1 C11 H12 109.476 no
O1 C11 H13 109.476 no
O1 C11 H14 109.461 no
H12 C11 H13 109.479 no
H12 C11 H14 109.465 no
H13 C11 H14 109.471 no
C24 C15 H15 118.856 no
C34 C15 H15 118.855 no
C16 C18 H16 119.394 no
C27 C18 H16 119.377 no
C12 C20 H17 125.946 no
C23 C20 H17 125.976 no
C1 C22 H18 119.821 no
C26 C22 H18 119.815 no
C16 C25 H19 118.614 no
C29 C25 H19 118.619 no
C22 C26 H20 119.364 no
C28 C26 H20 119.357 no
C14 C27 H21 120.100 no
C18 C27 H21 120.089 no
C14 C29 H22 120.317 no
C25 C29 H22 120.303 no
C28 C30 H23 120.199 no
C41 C30 H23 120.202 no
C15 C34 H24 120.415 no
C21 C34 H24 120.413 no
C13 C35 H25 125.380 no
C33 C35 H25 125.368 no
C10 C38 H26 119.718 no
C37 C38 H26 119.721 no
O3 C39 H27 109.481 no
O3 C39 H28 109.474 no
O3 C39 H29 109.473 no
H27 C39 H28 109.468 no
H27 C39 H29 109.469 no
H28 C39 H29 109.463 no
O2 C40 H30 109.472 no
O2 C40 H31 109.467 no
O2 C40 H32 109.471 no
H30 C40 H31 109.476 no
H30 C40 H32 109.472 no
H31 C40 H32 109.471 no
C1 C41 H33 118.803 no
C30 C41 H33 118.819 no
C37 C42 H34 120.746 no
C45 C42 H34 120.759 no
O4 C43 H35 109.474 no
O4 C43 H36 109.474 no
O4 C43 H37 109.466 no
H35 C43 H36 109.467 no
H35 C43 H37 109.473 no
H36 C43 H37 109.473 no
C24 C44 H38 119.354 no
C46 C44 H38 119.355 no
C19 C45 H39 118.651 no
C42 C45 H39 118.641 no
C21 C46 H40 119.934 no
C44 C46 H40 119.937 no
C31 C47 H41 114.818 no
C32 C47 H41 114.827 no

loop_
_geom_bond_atom_site_label_1
_geom_bond_atom_site_label_2
_geom_bond_distance
_geom_bond_publ_flag
Zn1 N1 1.998(5) yes
Zn1 N2 2.010(6) yes
Zn1 N4 2.009(6) yes
Zn1 N5 1.991(6) yes
O1 C11 1.425(11) yes
O1 C37 1.371(7) yes
O2 C14 1.366(8) yes
O2 C40 1.434(10) yes
O3 C28 1.359(10) yes
O3 C39 1.432(7) yes
O4 C21 1.374(9) yes
O4 C43 1.436(7) yes
N1 C12 1.362(7) yes
N1 C17 1.408(9) yes
N2 C3 1.356(8) yes
N2 C31 1.384(10) yes
N3 C17 1.331(8) yes
N3 C36 1.325(7) yes
N4 C33 1.367(7) yes
N4 C36 1.416(9) yes
N5 C6 1.358(8) yes
N5 C32 1.404(10) yes
C1 C12 1.470(11) yes
C1 C22 1.400(9) yes
C1 C41 1.414(8) yes
C2 C3 1.476(12) yes
C3 C4 1.408(11) yes
C4 C9 1.371(11) yes
C5 C6 1.480(11) yes
C6 C7 1.420(11) yes
C7 C8 1.367(11) yes
C8 C32 1.408(10) yes
C9 C31 1.439(10) yes
C10 C19 1.412(8) yes
C10 C38 1.368(9) yes
C12 C20 1.406(9) yes
C13 C24 1.459(10) yes
C13 C35 1.397(8) yes
C13 C36 1.452(10) yes
C14 C27 1.400(10) yes
C14 C29 1.391(8) yes
C15 C24 1.390(10) yes
C15 C34 1.386(11) yes
C16 C18 1.418(8) yes
C16 C23 1.460(10) yes
C16 C25 1.385(10) yes
C17 C23 1.446(7) yes
C18 C27 1.385(10) yes
C19 C33 1.457(9) yes
C19 C45 1.379(11) yes
C20 C23 1.372(10) yes
C21 C34 1.401(8) yes
C21 C46 1.370(10) yes
C22 C26 1.386(11) yes
C24 C44 1.417(8) yes
C25 C29 1.384(10) yes
C26 C28 1.390(8) yes
C28 C30 1.399(9) yes
C30 C41 1.367(11) yes
C31 C47 1.388(10) yes
C32 C47 1.382(10) yes
C33 C35 1.409(11) yes
C37 C38 1.383(11) yes
C37 C42 1.403(9) yes
C42 C45 1.390(9) yes
C44 C46 1.389(10) yes
C2 H1 0.980 no
C2 H2 0.980 no
C2 H3 0.980 no
C4 H4 0.950 no
C5 H5 0.980 no
C5 H6 0.980 no
C5 H7 0.980 no
C7 H8 0.950 no
C8 H9 0.950 no
C9 H10 0.950 no
C10 H11 0.950 no
C11 H12 0.980 no
C11 H13 0.980 no
C11 H14 0.980 no
C15 H15 0.950 no
C18 H16 0.950 no
C20 H17 0.950 no
C22 H18 0.950 no
C25 H19 0.950 no
C26 H20 0.950 no
C27 H21 0.950 no
C29 H22 0.950 no
C30 H23 0.950 no
C34 H24 0.950 no
C35 H25 0.950 no
C38 H26 0.950 no
C39 H27 0.980 no
C39 H28 0.980 no
C39 H29 0.980 no
C40 H30 0.980 no
C40 H31 0.980 no
C40 H32 0.980 no
C41 H33 0.950 no
C42 H34 0.950 no
C43 H35 0.980 no
C43 H36 0.980 no
C43 H37 0.980 no
C44 H38 0.950 no
C45 H39 0.950 no
C46 H40 0.950 no
C47 H41 0.950 no

loop_
_geom_contact_atom_site_label_1
_geom_contact_atom_site_label_2
_geom_contact_distance
_geom_contact_publ_flag
_geom_contact_site_symmetry_2
Zn1 N3 3.274(6) no .
Zn1 C1 3.600(6) no .
Zn1 C2 3.440(8) no .
Zn1 C5 3.420(7) no .
Zn1 C22 3.316(7) no .
Zn1 C45 3.319(6) no .
Zn1 C47 3.311(8) no .
N1 C2 3.489(9) no .
N1 C22 3.010(10) no .
N1 C36 3.024(9) no .
N2 C22 3.250(8) no .
N2 C32 3.076(9) no .
N3 C12 3.488(9) no .
N3 C16 3.035(7) no .
N3 C20 3.519(8) no .
N3 C24 3.069(9) no .
N3 C25 3.011(7) no .
N3 C33 3.505(7) no .
N3 C35 3.519(7) no .
N3 C44 3.013(9) no .
N4 C5 3.573(9) no .
N4 C17 3.031(6) no .
N4 C45 3.008(8) no .
N5 C22 3.491(7) no .
N5 C31 3.038(8) no .
N5 C45 3.258(9) no .
C1 C28 2.815(11) no .
C3 C47 3.538(10) no .
C4 C47 3.596(10) no .
C6 C47 3.528(10) no .
C7 C47 3.573(10) no .
C10 C35 2.969(9) no .
C10 C42 2.776(11) no .
C11 C42 2.830(10) no .
C14 C16 2.817(10) no .
C15 C35 3.048(11) no .
C15 C46 2.767(8) no .
C17 C25 3.113(10) no .
C18 C20 3.088(10) no .
C18 C29 2.780(10) no .
C19 C37 2.805(9) no .
C20 C41 2.984(11) no .
C21 C24 2.813(10) no .
C22 C30 2.790(8) no .
C22 C31 3.381(8) no .
C22 C47 3.571(8) no .
C25 C27 2.766(8) no .
C25 C44 3.436(8) no .
C26 C41 2.750(9) no .
C29 C40 2.812(11) no .
C30 C39 2.802(11) no .
C34 C44 2.773(10) no .
C36 C44 3.156(10) no .
C38 C45 2.753(9) no .
C43 C46 2.835(11) no .
O1 C5 3.451(7) no 3_556
O1 C10 3.327(9) no 3_556
O1 C37 3.570(9) no 3_566
O1 C38 3.520(9) no 3_556
O2 C25 3.461(7) no 2_646
O2 C30 3.486(7) no 3_657
O3 C11 3.450(8) no 2_546
O3 C19 3.466(8) no 4_555
O3 C33 3.379(8) no 4_555
O3 C35 3.413(8) no 4_555
O4 O4 3.241(7) no 3_656
O4 C20 3.465(7) no 4_544
O4 C43 3.411(9) no 3_656
N4 C39 3.421(9) no 4_554
C2 C40 3.483(13) no 2_656
C3 C5 3.577(9) no 1_565
C4 C22 3.476(9) no 1_565
C5 O1 3.451(7) no 3_556
C5 C3 3.577(9) no 1_545
C5 C39 3.547(11) no 4_544
C10 O1 3.327(9) no 3_556
C10 C11 3.550(11) no 3_556
C11 O3 3.450(8) no 2_556
C11 C10 3.550(11) no 3_556
C11 C37 3.598(11) no 3_566
C14 C29 3.588(9) no 2_646
C19 O3 3.466(8) no 4_554
C20 O4 3.465(7) no 4_545
C22 C4 3.476(9) no 1_545
C24 C30 3.587(8) no 4_544
C25 O2 3.461(7) no 2_656
C29 C14 3.588(9) no 2_656
C30 O2 3.486(7) no 3_657
C30 C24 3.587(8) no 4_545
C30 C44 3.452(8) no 4_545
C33 O3 3.379(8) no 4_554
C33 C39 3.277(9) no 4_554
C35 O3 3.413(8) no 4_554
C35 C39 3.528(9) no 4_554
C37 O1 3.570(9) no 3_566
C37 C11 3.598(11) no 3_566
C37 C38 3.339(10) no 3_556
C38 O1 3.520(9) no 3_556
C38 C37 3.339(10) no 3_556
C38 C38 3.548(11) no 3_556
C39 N4 3.421(9) no 4_555
C39 C5 3.547(11) no 4_545
C39 C33 3.277(9) no 4_555
C39 C35 3.528(9) no 4_555
C39 C40 3.561(8) no 3_657
C40 C2 3.483(13) no 2_646
C40 C39 3.561(8) no 3_657
C43 O4 3.411(9) no 3_656
C44 C30 3.452(8) no 4_544
Zn1 H1 3.4112 no .
Zn1 H2 3.2268 no .
Zn1 H5 3.3262 no .
Zn1 H6 3.2684 no .
Zn1 H18 2.6028 no .
Zn1 H39 2.5666 no .
O1 H26 2.4900 no .
O1 H34 2.6771 no .
O2 H21 2.4960 no .
O2 H22 2.6684 no .
O3 H20 2.4998 no .
O3 H23 2.6560 no .
O4 H24 2.4870 no .
O4 H40 2.6564 no .
N1 H2 2.7549 no .
N1 H17 3.2000 no .
N1 H18 2.7370 no .
N2 H1 2.7318 no .
N2 H2 2.7279 no .
N2 H3 3.2627 no .
N2 H4 3.1843 no .
N2 H10 3.2089 no .
N2 H18 2.8457 no .
N2 H39 2.7524 no .
N2 H41 3.2607 no .
N3 H19 2.4391 no .
N3 H38 2.4307 no .
N4 H6 2.9013 no .
N4 H25 3.1914 no .
N4 H39 2.7250 no .
N5 H5 2.7402 no .
N5 H6 2.7359 no .
N5 H7 3.2693 no .
N5 H8 3.1843 no .
N5 H9 3.2160 no .
N5 H18 2.5488 no .
N5 H39 2.7171 no .
N5 H41 3.2581 no .
C1 H2 3.4741 no .
C1 H17 2.8175 no .
C1 H20 3.2708 no .
C1 H23 3.2913 no .
C2 H4 2.8981 no .
C3 H10 3.1595 no .
C4 H1 3.1881 no .
C4 H2 3.2004 no .
C4 H3 2.6658 no .
C5 H8 2.9194 no .
C6 H9 3.1744 no .
C6 H18 3.4612 no .
C6 H39 3.5454 no .
C7 H5 3.2066 no .
C7 H6 3.2214 no .
C7 H7 2.6895 no .
C8 H41 2.6538 no .
C9 H41 2.6581 no .
C10 H25 2.7868 no .
C10 H39 3.2422 no .
C11 H34 2.5444 no .
C12 H2 2.9288 no .
C12 H18 2.6924 no .
C12 H33 2.6510 no .
C13 H15 2.6239 no .
C13 H38 2.7001 no .
C14 H16 3.2652 no .
C14 H19 3.2476 no .
C14 H30 2.5546 no .
C14 H31 3.1934 no .
C14 H32 2.6840 no .
C15 H25 2.9235 no .
C15 H38 3.2532 no .
C16 H17 2.8663 no .
C16 H21 3.2990 no .
C16 H22 3.2813 no .
C16 H38 3.4921 no .
C17 H2 3.1397 no .
C17 H17 3.1664 no .
C17 H19 2.8258 no .
C17 H38 3.4540 no .
C18 H17 2.9769 no .
C18 H19 3.2511 no .
C19 H6 3.3445 no .
C19 H25 2.8294 no .
C19 H26 3.2781 no .
C19 H34 3.2825 no .
C20 H2 3.4475 no .
C20 H16 2.8431 no .
C20 H33 2.6610 no .
C21 H15 3.2578 no .
C21 H35 2.6382 no .
C21 H36 2.6332 no .
C21 H37 3.2141 no .
C21 H38 3.2424 no .
C22 H33 3.2606 no .
C23 H2 3.5746 no .
C23 H16 2.6548 no .
C23 H19 2.6594 no .
C24 H24 3.2850 no .
C24 H25 2.8659 no .
C24 H40 3.3005 no .
C25 H16 3.2506 no .
C25 H38 2.9025 no .
C26 H23 3.2645 no .
C27 H22 3.2753 no .
C28 H18 3.2714 no .
C28 H27 2.5953 no .
C28 H28 2.6468 no .
C28 H29 3.1956 no .
C28 H33 3.2447 no .
C29 H21 3.2728 no .
C29 H30 2.6650 no .
C29 H32 2.8222 no .
C29 H38 3.5247 no .
C29 H40 3.4175 no .
C30 H20 3.2607 no .
C30 H27 2.6587 no .
C30 H28 2.8095 no .
C31 H4 3.1772 no .
C31 H18 2.9965 no .
C31 H39 3.1237 no .
C32 H8 3.1474 no .
C32 H18 2.8461 no .
C32 H39 3.0673 no .
C33 H6 3.0297 no .
C33 H11 2.6174 no .
C33 H39 2.6773 no .
C34 H40 3.2613 no .
C35 H11 2.6410 no .
C35 H15 2.7432 no .
C36 H6 3.5936 no .
C36 H19 3.4269 no .
C36 H25 3.1702 no .
C36 H38 2.8893 no .
C37 H11 3.2424 no .
C37 H12 2.6381 no .
C37 H13 2.6286 no .
C37 H14 3.2080 no .
C37 H39 3.2543 no .
C38 H34 3.2711 no .
C39 H23 2.5022 no .
C40 H22 2.5220 no .
C40 H36 3.5106 no .
C41 H17 2.8049 no .
C41 H18 3.2687 no .
C42 H12 2.7407 no .
C42 H13 2.7847 no .
C42 H26 3.2675 no .
C43 H30 3.4915 no .
C43 H40 2.5377 no .
C44 H15 3.2544 no .
C44 H19 2.9543 no .
C45 H11 3.2415 no .
C46 H19 3.5944 no .
C46 H22 3.4636 no .
C46 H24 3.2597 no .
C46 H35 2.7409 no .
C46 H36 2.8056 no .
C47 H9 2.8397 no .
C47 H10 2.8508 no .
C47 H18 2.9902 no .
C47 H20 3.3348 no .
C47 H39 3.1959 no .
H1 H4 3.5437 no .
H2 H4 3.5517 no .
H3 H4 2.6380 no .
H4 H10 2.5028 no .
H5 H8 3.5560 no .
H6 H8 3.5798 no .
H7 H8 2.6647 no .
H8 H9 2.4946 no .
H9 H41 2.6561 no .
H10 H41 2.6559 no .
H11 H25 2.2003 no .
H11 H26 2.3050 no .
H12 H34 2.2794 no .
H13 H34 2.3820 no .
H14 H34 3.5148 no .
H15 H24 2.3260 no .
H15 H25 2.3850 no .
H16 H17 2.5225 no .
H16 H21 2.3277 no .
H17 H33 2.2345 no .
H18 H20 2.3241 no .
H19 H22 2.3187 no .
H19 H38 2.5508 no .
H20 H41 3.4585 no .
H22 H30 2.2596 no .
H22 H31 3.4920 no .
H22 H32 2.3556 no .
H22 H36 3.5426 no .
H22 H40 3.1473 no .
H23 H27 2.1698 no .
H23 H28 2.4086 no .
H23 H29 3.4664 no .
H23 H33 2.3030 no .
H30 H35 3.5952 no .
H30 H36 2.6133 no .
H30 H40 3.3252 no .
H34 H39 2.3311 no .
H35 H40 2.2562 no .
H36 H40 2.4059 no .
H37 H40 3.5083 no .
H38 H40 2.3286 no .
O1 H6 3.0314 no 3_556
O1 H7 3.1460 no 3_556
O1 H11 3.4340 no 3_556
O1 H12 3.2860 no 3_566
O2 H19 2.6603 no 2_646
O2 H23 2.5523 no 3_657
O2 H27 2.9446 no 3_657
O2 H28 3.4209 no 3_657
O2 H38 3.3480 no 2_656
O3 H6 3.4035 no 4_545
O3 H14 2.4914 no 2_546
O3 H25 3.4635 no 4_555
O4 H16 3.4464 no 2_656
O4 H16 2.7002 no 4_544
O4 H17 2.6718 no 4_544
O4 H21 3.5767 no 2_656
O4 H36 3.4043 no 3_656
O4 H37 3.0407 no 3_656
N1 H3 3.2813 no 1_545
N2 H5 3.0491 no 1_565
N2 H7 3.4926 no 1_565
N3 H28 3.3032 no 4_544
N3 H31 3.2933 no 2_656
N3 H32 3.3590 no 2_646
N4 H27 2.9268 no 4_554
N4 H29 3.0852 no 4_554
C1 H4 3.0463 no 1_545
C2 H5 3.0865 no 1_565
C2 H24 3.1473 no 4_555
C2 H29 3.3571 no 4_554
C2 H31 2.7176 no 2_656
C3 H5 2.7156 no 1_565
C3 H15 3.5678 no 4_555
C4 H5 3.0337 no 1_565
C4 H15 3.0616 no 4_555
C4 H18 3.1811 no 1_565
C4 H25 3.5430 no 4_555
C5 H1 3.5928 no 1_545
C5 H14 3.5611 no 3_556
C5 H29 2.7770 no 4_544
C5 H39 3.3121 no 1_545
C6 H26 3.4401 no 3_556
C7 H9 3.4674 no 2_546
C7 H26 2.9079 no 3_556
C7 H41 3.1573 no 2_546
C8 H8 3.5897 no 2_556
C8 H26 3.3808 no 3_556
C8 H41 2.9940 no 2_546
C9 H5 3.4747 no 1_565
C9 H11 3.5036 no 4_555
C9 H25 3.4414 no 4_555
C10 H12 3.4311 no 3_566
C10 H13 3.0426 no 3_556
C11 H6 3.4587 no 3_556
C11 H11 3.2599 no 3_556
C11 H20 2.9631 no 2_556
C12 H3 3.2011 no 1_545
C12 H4 3.4249 no 1_545
C13 H27 2.9671 no 4_554
C13 H28 3.1725 no 4_544
C14 H19 3.0464 no 2_646
C14 H22 3.0264 no 2_646
C14 H23 3.3084 no 3_657
C14 H40 3.0536 no 2_656
C15 H4 3.2901 no 4_554
C15 H21 3.1116 no 2_656
C16 H22 3.4729 no 2_646
C16 H32 3.1653 no 2_646
C16 H35 2.9853 no 2_656
C17 H3 3.4447 no 1_545
C17 H31 3.4686 no 2_656
C17 H32 3.5572 no 2_646
C18 H22 3.1500 no 2_646
C18 H32 3.5362 no 2_646
C18 H35 2.9408 no 2_656
C18 H36 3.4980 no 2_646
C18 H37 3.3484 no 4_545
C19 H29 3.2886 no 4_554
C20 H3 3.3311 no 1_545
C20 H24 3.5784 no 4_545
C20 H35 3.3515 no 2_656
C20 H37 3.4565 no 2_656
C21 H17 3.0648 no 4_544
C21 H21 2.9158 no 2_656
C21 H33 3.1993 no 4_544
C21 H37 3.5223 no 3_656
C22 H4 2.6139 no 1_545
C23 H3 3.4938 no 1_545
C23 H32 3.4264 no 2_646
C23 H35 3.3634 no 2_656
C24 H21 3.3371 no 2_656
C24 H28 3.5502 no 4_544
C25 H22 3.5194 no 2_646
C25 H30 3.0650 no 2_656
C25 H32 3.5230 no 2_646
C25 H35 3.4998 no 2_656
C25 H40 3.3084 no 2_656
C26 H4 3.2502 no 1_545
C26 H14 3.1477 no 2_546
C27 H19 3.5002 no 2_646
C27 H22 2.9300 no 2_646
C27 H23 3.5033 no 3_657
C27 H33 3.4296 no 3_657
C27 H35 3.4264 no 2_656
C27 H40 3.4133 no 2_656
C28 H14 3.2480 no 2_546
C28 H15 3.5513 no 4_555
C28 H25 3.5330 no 4_555
C29 H22 3.3307 no 2_646
C29 H40 3.0004 no 2_656
C30 H15 3.1775 no 4_555
C31 H5 3.4895 no 1_565
C33 H27 2.9323 no 4_554
C33 H29 3.0756 no 4_554
C34 H3 3.3467 no 4_554
C34 H17 3.3864 no 4_544
C34 H21 2.9225 no 2_656
C34 H37 3.3298 no 3_656
C35 H27 2.9650 no 4_554
C36 H27 2.9239 no 4_554
C36 H28 3.1152 no 4_544
C36 H31 3.5286 no 2_656
C37 H12 2.9784 no 3_566
C37 H26 3.3674 no 3_556
C38 H12 2.8681 no 3_566
C38 H13 3.4696 no 3_556
C39 H1 2.9299 no 4_555
C39 H5 3.2417 no 4_545
C39 H6 3.2210 no 4_545
C39 H14 3.5320 no 2_546
C39 H31 2.9610 no 3_657
C40 H1 2.9971 no 2_646
C40 H2 3.3207 no 2_646
C40 H3 3.5883 no 2_646
C40 H19 2.9437 no 2_646
C40 H23 3.4005 no 3_657
C40 H27 3.0635 no 3_657
C40 H28 3.2206 no 3_657
C40 H38 3.3004 no 2_656
C41 H15 3.3052 no 4_555
C42 H7 2.8576 no 1_565
C42 H26 3.4326 no 3_556
C43 H16 3.5678 no 2_656
C43 H16 3.1030 no 4_544
C43 H17 3.4868 no 2_646
C43 H17 3.3774 no 4_544
C43 H24 3.5628 no 3_656
C44 H21 3.3256 no 2_656
C44 H23 3.1494 no 4_544
C44 H28 3.4736 no 4_544
C44 H32 3.4041 no 2_646
C45 H7 2.7620 no 1_565
C45 H29 3.2786 no 4_554
C46 H21 3.1283 no 2_656
C46 H23 3.5124 no 4_544
C46 H33 3.2364 no 4_544
C47 H9 3.1604 no 2_556
H1 C5 3.5928 no 1_565
H1 C39 2.9299 no 4_554
H1 C40 2.9971 no 2_656
H1 H5 2.6672 no 1_565
H1 H27 2.9901 no 4_554
H1 H28 2.8801 no 4_554
H1 H29 2.4454 no 4_554
H1 H30 3.4290 no 2_656
H1 H31 2.1512 no 2_656
H1 H32 3.1067 no 2_656
H2 C40 3.3207 no 2_656
H2 H24 2.9742 no 4_555
H2 H30 3.2944 no 2_656
H2 H31 2.5865 no 2_656
H3 N1 3.2813 no 1_565
H3 C12 3.2011 no 1_565
H3 C17 3.4447 no 1_565
H3 C20 3.3311 no 1_565
H3 C23 3.4938 no 1_565
H3 C34 3.3467 no 4_555
H3 C40 3.5883 no 2_656
H3 H5 3.3788 no 1_565
H3 H24 2.5670 no 4_555
H3 H31 3.0310 no 2_656
H3 H32 3.4868 no 2_656
H4 C1 3.0463 no 1_565
H4 C12 3.4249 no 1_565
H4 C15 3.2901 no 4_555
H4 C22 2.6139 no 1_565
H4 C26 3.2502 no 1_565
H4 H5 3.4199 no 1_565
H4 H15 2.7970 no 4_555
H4 H18 2.4808 no 1_565
H4 H20 3.5301 no 1_565
H4 H24 3.4734 no 4_555
H4 H25 3.3517 no 4_555
H5 N2 3.0491 no 1_545
H5 C2 3.0865 no 1_545
H5 C3 2.7156 no 1_545
H5 C4 3.0337 no 1_545
H5 C9 3.4747 no 1_545
H5 C31 3.4895 no 1_545
H5 C39 3.2417 no 4_544
H5 H1 2.6672 no 1_545
H5 H3 3.3788 no 1_545
H5 H4 3.4199 no 1_545
H5 H28 3.2686 no 4_544
H5 H29 2.4254 no 4_544
H5 H39 3.2944 no 1_545
H6 O1 3.0314 no 3_556
H6 O3 3.4035 no 4_544
H6 C11 3.4587 no 3_556
H6 C39 3.2210 no 4_544
H6 H14 2.9152 no 3_556
H6 H28 3.2024 no 4_544
H6 H29 2.6738 no 4_544
H7 O1 3.1460 no 3_556
H7 N2 3.4926 no 1_545
H7 C42 2.8576 no 1_545
H7 C45 2.7620 no 1_545
H7 H14 3.3030 no 3_556
H7 H29 2.7674 no 4_544
H7 H34 2.7056 no 1_545
H7 H39 2.5056 no 1_545
H8 C8 3.5897 no 2_546
H8 H9 2.8202 no 2_546
H8 H12 3.2252 no 1_545
H8 H26 2.8167 no 3_556
H8 H34 2.9980 no 1_545
H8 H41 2.7350 no 2_546
H9 C7 3.4674 no 2_556
H9 C47 3.1604 no 2_546
H9 H8 2.8202 no 2_556
H9 H10 3.3334 no 2_546
H9 H41 2.3857 no 2_546
H10 H9 3.3334 no 2_556
H10 H11 2.7812 no 4_555
H10 H13 3.4437 no 2_556
H10 H25 3.1741 no 4_555
H11 O1 3.4340 no 3_556
H11 C9 3.5036 no 4_554
H11 C11 3.2599 no 3_556
H11 H10 2.7812 no 4_554
H11 H13 2.5958 no 3_556
H11 H14 3.3917 no 3_556
H12 O1 3.2860 no 3_566
H12 C10 3.4311 no 3_566
H12 C37 2.9784 no 3_566
H12 C38 2.8681 no 3_566
H12 H8 3.2252 no 1_565
H12 H20 3.0162 no 2_556
H12 H26 2.9723 no 3_566
H13 C10 3.0426 no 3_556
H13 C38 3.4696 no 3_556
H13 H10 3.4437 no 2_546
H13 H11 2.5958 no 3_556
H13 H20 2.8831 no 2_556
H13 H26 3.3851 no 3_556
H14 O3 2.4914 no 2_556
H14 C5 3.5611 no 3_556
H14 C26 3.1477 no 2_556
H14 C28 3.2480 no 2_556
H14 C39 3.5320 no 2_556
H14 H6 2.9152 no 3_556
H14 H7 3.3030 no 3_556
H14 H11 3.3917 no 3_556
H14 H20 2.5064 no 2_556
H14 H29 3.4861 no 2_556
H15 C3 3.5678 no 4_554
H15 C4 3.0616 no 4_554
H15 C28 3.5513 no 4_554
H15 C30 3.1775 no 4_554
H15 C41 3.3052 no 4_554
H15 H4 2.7970 no 4_554
H15 H23 3.3677 no 4_554
H15 H33 3.5603 no 4_554
H16 O4 3.4464 no 2_646
H16 O4 2.7002 no 4_545
H16 C43 3.5678 no 2_646
H16 C43 3.1030 no 4_545
H16 H35 3.1503 no 2_656
H16 H35 3.4924 no 4_545
H16 H36 2.9392 no 2_646
H16 H37 2.6458 no 4_545
H17 O4 2.6718 no 4_545
H17 C21 3.0648 no 4_545
H17 C34 3.3864 no 4_545
H17 C43 3.4868 no 2_656
H17 C43 3.3774 no 4_545
H17 H24 3.3111 no 4_545
H17 H35 3.0237 no 2_656
H17 H35 3.2081 no 4_545
H17 H37 3.0883 no 2_656
H17 H37 3.5814 no 4_545
H18 C4 3.1811 no 1_545
H18 H4 2.4808 no 1_545
H19 O2 2.6603 no 2_656
H19 C14 3.0464 no 2_656
H19 C27 3.5002 no 2_656
H19 C40 2.9437 no 2_656
H19 H21 3.5376 no 2_656
H19 H30 2.6007 no 2_656
H19 H31 3.0827 no 2_656
H20 C11 2.9631 no 2_546
H20 H4 3.5301 no 1_545
H20 H12 3.0162 no 2_546
H20 H13 2.8831 no 2_546
H20 H14 2.5064 no 2_546
H21 O4 3.5767 no 2_646
H21 C15 3.1116 no 2_646
H21 C21 2.9158 no 2_646
H21 C24 3.3371 no 2_646
H21 C34 2.9225 no 2_646
H21 C44 3.3256 no 2_646
H21 C46 3.1283 no 2_646
H21 H19 3.5376 no 2_646
H21 H22 3.2899 no 2_646
H21 H23 3.1378 no 3_657
H21 H24 3.3635 no 2_646
H21 H33 3.0064 no 3_657
H21 H37 3.2926 no 4_545
H22 C14 3.0264 no 2_656
H22 C16 3.4729 no 2_656
H22 C18 3.1500 no 2_656
H22 C25 3.5194 no 2_656
H22 C27 2.9300 no 2_656
H22 C29 3.3307 no 2_656
H22 H21 3.2899 no 2_656
H22 H38 3.5655 no 2_656
H22 H40 3.3133 no 2_656
H23 O2 2.5523 no 3_657
H23 C14 3.3084 no 3_657
H23 C27 3.5033 no 3_657
H23 C40 3.4005 no 3_657
H23 C44 3.1494 no 4_545
H23 C46 3.5124 no 4_545
H23 H15 3.3677 no 4_555
H23 H21 3.1378 no 3_657
H23 H31 3.4391 no 3_657
H23 H32 3.4866 no 3_657
H23 H38 3.1228 no 4_545
H24 C2 3.1473 no 4_554
H24 C20 3.5784 no 4_544
H24 C43 3.5628 no 3_656
H24 H2 2.9742 no 4_554
H24 H3 2.5670 no 4_554
H24 H4 3.4734 no 4_554
H24 H17 3.3111 no 4_544
H24 H21 3.3635 no 2_656
H24 H36 3.4171 no 3_656
H24 H37 2.8513 no 3_656
H25 O3 3.4635 no 4_554
H25 C4 3.5430 no 4_554
H25 C9 3.4414 no 4_554
H25 C28 3.5330 no 4_554
H25 H4 3.3517 no 4_554
H25 H10 3.1741 no 4_554
H25 H27 3.4786 no 4_554
H26 C6 3.4401 no 3_556
H26 C7 2.9079 no 3_556
H26 C8 3.3808 no 3_556
H26 C37 3.3674 no 3_556
H26 C42 3.4326 no 3_556
H26 H8 2.8167 no 3_556
H26 H12 2.9723 no 3_566
H26 H13 3.3851 no 3_556
H27 O2 2.9446 no 3_657
H27 N4 2.9268 no 4_555
H27 C13 2.9671 no 4_555
H27 C33 2.9323 no 4_555
H27 C35 2.9650 no 4_555
H27 C36 2.9239 no 4_555
H27 C40 3.0635 no 3_657
H27 H1 2.9901 no 4_555
H27 H25 3.4786 no 4_555
H27 H31 2.4732 no 3_657
H27 H32 3.3799 no 3_657
H28 O2 3.4209 no 3_657
H28 N3 3.3032 no 4_545
H28 C13 3.1725 no 4_545
H28 C24 3.5502 no 4_545
H28 C36 3.1152 no 4_545
H28 C40 3.2206 no 3_657
H28 C44 3.4736 no 4_545
H28 H1 2.8801 no 4_555
H28 H5 3.2686 no 4_545
H28 H6 3.2024 no 4_545
H28 H31 2.7969 no 3_657
H28 H32 3.0499 no 3_657
H28 H38 3.0428 no 4_545
H29 N4 3.0852 no 4_555
H29 C2 3.3571 no 4_555
H29 C5 2.7770 no 4_545
H29 C19 3.2886 no 4_555
H29 C33 3.0756 no 4_555
H29 C45 3.2786 no 4_555
H29 H1 2.4454 no 4_555
H29 H5 2.4254 no 4_545
H29 H6 2.6738 no 4_545
H29 H7 2.7674 no 4_545
H29 H14 3.4861 no 2_546
H29 H31 3.1518 no 3_657
H29 H39 3.0036 no 4_555
H30 C25 3.0650 no 2_646
H30 H1 3.4290 no 2_646
H30 H2 3.2944 no 2_646
H30 H19 2.6007 no 2_646
H31 N3 3.2933 no 2_646
H31 C2 2.7176 no 2_646
H31 C17 3.4686 no 2_646
H31 C36 3.5286 no 2_646
H31 C39 2.9610 no 3_657
H31 H1 2.1512 no 2_646
H31 H2 2.5865 no 2_646
H31 H3 3.0310 no 2_646
H31 H19 3.0827 no 2_646
H31 H23 3.4391 no 3_657
H31 H27 2.4732 no 3_657
H31 H28 2.7969 no 3_657
H31 H29 3.1518 no 3_657
H32 N3 3.3590 no 2_656
H32 C16 3.1653 no 2_656
H32 C17 3.5572 no 2_656
H32 C18 3.5362 no 2_656
H32 C23 3.4264 no 2_656
H32 C25 3.5230 no 2_656
H32 C44 3.4041 no 2_656
H32 H1 3.1067 no 2_646
H32 H3 3.4868 no 2_646
H32 H23 3.4866 no 3_657
H32 H27 3.3799 no 3_657
H32 H28 3.0499 no 3_657
H32 H38 2.5289 no 2_656
H33 C21 3.1993 no 4_545
H33 C27 3.4296 no 3_657
H33 C46 3.2364 no 4_545
H33 H15 3.5603 no 4_555
H33 H21 3.0064 no 3_657
H33 H35 3.5807 no 4_545
H33 H37 3.4184 no 2_656
H33 H40 3.4703 no 4_545
H34 H7 2.7056 no 1_565
H34 H8 2.9980 no 1_565
H35 C16 2.9853 no 2_646
H35 C18 2.9408 no 2_646
H35 C20 3.3515 no 2_646
H35 C23 3.3634 no 2_646
H35 C25 3.4998 no 2_646
H35 C27 3.4264 no 2_646
H35 H16 3.1503 no 2_646
H35 H16 3.4924 no 4_544
H35 H17 3.0237 no 2_646
H35 H17 3.2081 no 4_544
H35 H33 3.5807 no 4_544
H36 O4 3.4043 no 3_656
H36 C18 3.4980 no 2_656
H36 H16 2.9392 no 2_656
H36 H24 3.4171 no 3_656
H37 O4 3.0407 no 3_656
H37 C18 3.3484 no 4_544
H37 C20 3.4565 no 2_646
H37 C21 3.5223 no 3_656
H37 C34 3.3298 no 3_656
H37 H16 2.6458 no 4_544
H37 H17 3.0883 no 2_646
H37 H17 3.5814 no 4_544
H37 H21 3.2926 no 4_544
H37 H24 2.8513 no 3_656
H37 H33 3.4184 no 2_646
H38 O2 3.3480 no 2_646
H38 C40 3.3004 no 2_646
H38 H22 3.5655 no 2_646
H38 H23 3.1228 no 4_544
H38 H28 3.0428 no 4_544
H38 H32 2.5290 no 2_646
H39 C5 3.3121 no 1_565
H39 H5 3.2944 no 1_565
H39 H7 2.5056 no 1_565
H39 H29 3.0036 no 4_554
H40 C14 3.0536 no 2_646
H40 C25 3.3084 no 2_646
H40 C27 3.4133 no 2_646
H40 C29 3.0004 no 2_646
H40 H22 3.3133 no 2_646
H40 H33 3.4703 no 4_544
H41 C7 3.1573 no 2_556
H41 C8 2.9940 no 2_556
H41 H8 2.7350 no 2_556
H41 H9 2.3857 no 2_556

loop_
_geom_torsion_atom_site_label_1
_geom_torsion_atom_site_label_2
_geom_torsion_atom_site_label_3
_geom_torsion_atom_site_label_4
_geom_torsion
_geom_torsion_publ_flag
N1 Zn1 N2 C3 41.1(5) no
N1 Zn1 N2 C31 -124.5(4) no
N2 Zn1 N1 C12 41.4(5) no
N2 Zn1 N1 C17 -122.1(4) no
N1 Zn1 N4 C33 174.3(5) no
N1 Zn1 N4 C36 -0.5(4) no
N4 Zn1 N1 C12 171.4(5) no
N4 Zn1 N1 C17 7.8(4) no
N1 Zn1 N5 C6 -72.2(5) no
N1 Zn1 N5 C32 112.5(4) no
N5 Zn1 N1 C12 -66.5(5) no
N5 Zn1 N1 C17 130.0(4) no
N2 Zn1 N4 C33 -71.1(5) no
N2 Zn1 N4 C36 114.2(4) no
N4 Zn1 N2 C3 -69.1(5) no
N4 Zn1 N2 C31 125.3(4) no
N2 Zn1 N5 C6 174.6(4) no
N2 Zn1 N5 C32 -0.7(4) no
N5 Zn1 N2 C3 170.0(4) no
N5 Zn1 N2 C31 4.4(4) no
N4 Zn1 N5 C6 43.1(5) no
N4 Zn1 N5 C32 -132.2(4) no
N5 Zn1 N4 C33 42.2(5) no
N5 Zn1 N4 C36 -132.6(3) no
C11 O1 C37 C38 175.3(6) no
C11 O1 C37 C42 -5.3(10) no
C40 O2 C14 C27 170.8(5) no
C40 O2 C14 C29 -7.8(8) no
C39 O3 C28 C26 175.6(5) no
C39 O3 C28 C30 -4.3(8) no
C43 O4 C21 C34 173.4(5) no
C43 O4 C21 C46 -6.6(8) no
Zn1 N1 C12 C1 11.7(9) no
Zn1 N1 C12 C20 -166.7(4) no
Zn1 N1 C17 N3 -12.0(7) no
Zn1 N1 C17 C23 169.0(3) no
C12 N1 C17 N3 -179.9(5) no
C12 N1 C17 C23 1.2(6) no
C17 N1 C12 C1 177.0(5) no
C17 N1 C12 C20 -1.4(6) no
Zn1 N2 C3 C2 13.6(8) no
Zn1 N2 C3 C4 -167.2(4) no
Zn1 N2 C31 C9 169.3(3) no
Zn1 N2 C31 C47 -6.5(8) no
C3 N2 C31 C9 0.9(6) no
C3 N2 C31 C47 -174.9(5) no
C31 N2 C3 C2 -179.1(5) no
C31 N2 C3 C4 0.2(6) no
C17 N3 C36 N4 3.2(10) no
C17 N3 C36 C13 -179.1(5) no
C36 N3 C17 N1 6.6(9) no
C36 N3 C17 C23 -174.5(5) no
Zn1 N4 C33 C19 6.8(9) no
Zn1 N4 C33 C35 -175.7(4) no
Zn1 N4 C36 N3 -4.8(8) no
Zn1 N4 C36 C13 177.2(3) no
C33 N4 C36 N3 179.0(5) no
C33 N4 C36 C13 1.0(6) no
C36 N4 C33 C19 -177.9(5) no
C36 N4 C33 C35 -0.4(6) no
Zn1 N5 C6 C5 3.7(8) no
Zn1 N5 C6 C7 -177.3(3) no
Zn1 N5 C32 C8 177.3(3) no
Zn1 N5 C32 C47 -1.4(8) no
C6 N5 C32 C8 1.0(6) no
C6 N5 C32 C47 -177.7(5) no
C32 N5 C6 C5 179.8(5) no
C32 N5 C6 C7 -1.2(6) no
C12 C1 C22 C26 179.5(5) no
C22 C1 C12 N1 17.2(9) no
C22 C1 C12 C20 -164.5(5) no
C12 C1 C41 C30 -178.8(5) no
C41 C1 C12 N1 -162.6(5) no
C41 C1 C12 C20 15.6(8) no
C22 C1 C41 C30 1.3(9) no
C41 C1 C22 C26 -0.7(8) no
N2 C3 C4 C9 -1.1(7) no
C2 C3 C4 C9 178.0(6) no
C3 C4 C9 C31 1.6(7) no
N5 C6 C7 C8 1.0(7) no
C5 C6 C7 C8 179.9(6) no
C6 C7 C8 C32 -0.3(7) no
C7 C8 C32 N5 -0.4(8) no
C7 C8 C32 C47 178.2(6) no
C4 C9 C31 N2 -1.6(7) no
C4 C9 C31 C47 174.1(5) no
C19 C10 C38 C37 -0.3(11) no
C38 C10 C19 C33 -179.9(6) no
C38 C10 C19 C45 -0.6(10) no
N1 C12 C20 C23 1.2(7) no
C1 C12 C20 C23 -177.2(5) no
C24 C13 C35 C33 -175.6(5) no
C35 C13 C24 C15 20.2(9) no
C35 C13 C24 C44 -160.7(6) no
C24 C13 C36 N3 -2.7(9) no
C24 C13 C36 N4 175.4(5) no
C36 C13 C24 C15 -155.6(5) no
C36 C13 C24 C44 23.5(9) no
C35 C13 C36 N3 -179.3(5) no
C35 C13 C36 N4 -1.2(6) no
C36 C13 C35 C33 1.0(6) no
O2 C14 C27 C18 -178.6(5) no
O2 C14 C29 C25 178.6(5) no
C27 C14 C29 C25 0.0(9) no
C29 C14 C27 C18 0.1(9) no
C24 C15 C34 C21 -1.5(9) no
C34 C15 C24 C13 179.7(5) no
C34 C15 C24 C44 0.5(8) no
C18 C16 C23 C17 -154.6(5) no
C18 C16 C23 C20 29.3(9) no
C23 C16 C18 C27 -175.2(5) no
C18 C16 C25 C29 -0.7(9) no
C25 C16 C18 C27 0.9(8) no
C23 C16 C25 C29 175.3(5) no
C25 C16 C23 C17 29.5(9) no
C25 C16 C23 C20 -146.6(6) no
N1 C17 C23 C16 -177.3(5) no
N1 C17 C23 C20 -0.5(6) no
N3 C17 C23 C16 3.6(9) no
N3 C17 C23 C20 -179.5(5) no
C16 C18 C27 C14 -0.6(9) no
C10 C19 C33 N4 -166.2(6) no
C10 C19 C33 C35 16.6(9) no
C10 C19 C45 C42 1.0(10) no
C33 C19 C45 C42 -179.6(6) no
C45 C19 C33 N4 14.4(10) no
C45 C19 C33 C35 -162.7(6) no
C12 C20 C23 C16 176.3(5) no
C12 C20 C23 C17 -0.4(6) no
O4 C21 C34 C15 -178.5(5) no
O4 C21 C46 C44 179.5(5) no
C34 C21 C46 C44 -0.5(9) no
C46 C21 C34 C15 1.5(8) no
C1 C22 C26 C28 -0.9(9) no
C13 C24 C44 C46 -178.6(5) no
C15 C24 C44 C46 0.5(8) no
C16 C25 C29 C14 0.3(9) no
C22 C26 C28 O3 -178.1(5) no
C22 C26 C28 C30 1.8(9) no
O3 C28 C30 C41 178.8(5) no
C26 C28 C30 C41 -1.2(9) no
C28 C30 C41 C1 -0.4(9) no
N2 C31 C47 C32 4.0(10) no
C9 C31 C47 C32 -171.0(6) no
N5 C32 C47 C31 0.4(10) no
C8 C32 C47 C31 -178.0(6) no
N4 C33 C35 C13 -0.4(7) no
C19 C33 C35 C13 177.0(5) no
O1 C37 C38 C10 -179.9(6) no
O1 C37 C42 C45 -179.6(6) no
C38 C37 C42 C45 -0.2(10) no
C42 C37 C38 C10 0.7(10) no
C37 C42 C45 C19 -0.7(10) no
C24 C44 C46 C21 -0.6(9) no
